data_7110517
loop_
_publ_author_name
'Olszewska, Teresa'
'Milewska, Maria J.'
'Po\/lo\'nski, Tadeusz'
'Gdaniec, Maria'

_publ_section_title
;
 N-Nitrosopiperidines with chirality solely due to hindered rotation about
 the N--N bond: enantioselective inclusion complexation with optically
 active hosts
;
_journal_issue 15
_journal_name_full 'Chemical Communications'
_journal_page_first 1385
_journal_paper_doi 10.1039/a901718f
_journal_year 1999
_chemical_formula_moiety '2 (C33 H32 O4).C12 H16 N2 O1'
_chemical_formula_sum 'C78 H80 N2 O9'
_chemical_formula_weight 1189.44
_chemical_melting_point 403.15
_chemical_name_systematic
; 
bis(R,R)-(-)-trans-2,3-bis(diphenylhydroxymethyl)-1,4-dioxaspiro(4.4)nonane
N-nitroso-4-benzylpiperidine 2:1 clathrate
;
_space_group_IT_number 5
_symmetry_cell_setting monoclinic
_symmetry_space_group_name_Hall 'C 2y'
_symmetry_space_group_name_H-M 'C 1 2 1'
_atom_sites_solution_hydrogens geom
_atom_sites_solution_primary direct
_atom_sites_solution_secondary difmap
_audit_creation_method SHELXL-97
_cell_angle_alpha 90.00
_cell_angle_beta 117.94(3)
_cell_angle_gamma 90.00
_cell_formula_units_Z 4
_cell_length_a 35.720(7)
_cell_length_b 8.605(2)
_cell_length_c 23.661(5)
_cell_measurement_reflns_used 25
_cell_measurement_temperature 293(2)
_cell_measurement_theta_max 22
_cell_measurement_theta_min 5
_cell_volume 6425(3)
_computing_cell_refinement 'Kuma KM-4 software (Kuma Diffraction, 1991)'
_computing_data_collection 'Kuma KM-4 sofware (Kuma Diffraction, 1991)'
_computing_data_reduction 'Kuma KM-4 software (Kuma Diffraction, 1991)'
_computing_molecular_graphics 'Stereochemical Workstation (Siemens Analytical X-Ray Instruments, Inc., 1989)'
_computing_publication_material 'SHELXL-93 (Sheldrick, 1993)'
_computing_structure_refinement 'SHELXL-93 (Sheldrick, 1993)'
_computing_structure_solution 'SHELXS-86 (Sheldrick, 1986)'
_diffrn_ambient_temperature 293(2)
_diffrn_measurement_device 'KM-4 four-circle diffractometer'
_diffrn_measurement_method '\w/2\q scan'
_diffrn_radiation_monochromator graphite
_diffrn_radiation_source 'fine-focus sealed tube'
_diffrn_radiation_type CuK\a
_diffrn_radiation_wavelength 1.54178
_diffrn_reflns_av_R_equivalents 0.0287
_diffrn_reflns_av_sigmaI/netI 0.0281
_diffrn_reflns_limit_h_max 40
_diffrn_reflns_limit_h_min -25
_diffrn_reflns_limit_k_max 9
_diffrn_reflns_limit_k_min 0
_diffrn_reflns_limit_l_max 26
_diffrn_reflns_limit_l_min -25
_diffrn_reflns_number 4792
_diffrn_reflns_theta_max 60.04
_diffrn_reflns_theta_min 2.11
_diffrn_standards_decay_% 1.5
_diffrn_standards_interval_count 100
_diffrn_standards_number 3
_exptl_absorpt_coefficient_mu 0.632
_exptl_absorpt_correction_type none
_exptl_crystal_colour COLOURLESS
_exptl_crystal_density_diffrn 1.230
_exptl_crystal_density_method 'not measured'
_exptl_crystal_description PLATE
_exptl_crystal_F_000 2536
_exptl_crystal_size_max 0.4
_exptl_crystal_size_mid 0.4
_exptl_crystal_size_min 0.05
_refine_diff_density_max 0.191
_refine_diff_density_min -0.170
_refine_diff_density_rms 0.041
_refine_ls_abs_structure_details 'Flack H D (1983), Acta Cryst. A39, 876-881'
_refine_ls_abs_structure_Flack 0.03(25)
_refine_ls_extinction_coef 0.00075(6)
_refine_ls_extinction_expression Fc^*^=kFc[1+0.001xFc^2^\l^3^/sin(2\q)]^-1/4^
_refine_ls_extinction_method SHELXL
_refine_ls_goodness_of_fit_all 1.069
_refine_ls_goodness_of_fit_obs 1.099
_refine_ls_hydrogen_treatment 'riding model'
_refine_ls_matrix_type full
_refine_ls_number_parameters 812
_refine_ls_number_reflns 4391
_refine_ls_number_restraints 15
_refine_ls_restrained_S_all 1.126
_refine_ls_restrained_S_obs 1.134
_refine_ls_R_factor_all 0.0612
_refine_ls_R_factor_obs 0.0404
_refine_ls_shift/esd_max -0.013
_refine_ls_shift/esd_mean 0.001
_refine_ls_structure_factor_coef Fsqd
_refine_ls_weighting_details 'w=1/[\s^2^(Fo^2^)+(0.0762P)^2^+0.8612P] where P=(Fo^2^+2Fc^2^)/3'
_refine_ls_weighting_scheme calc
_refine_ls_wR_factor_all 0.1139
_refine_ls_wR_factor_obs 0.1020
_reflns_number_observed 3928
_reflns_number_total 4710
_reflns_observed_criterion >2sigma(I)
_cod_data_source_file 901718fsup1.cif
_cod_data_source_block 4-2(5b)
_cod_depositor_comments
;
The following automatic conversions were performed:

'_chemical_melting_point' value '130C' was changed to '403.15' - it
was converted from degrees Celsius(C) to
Kelvins(K).

'_symmetry_cell_setting' value 'MONOCLINIC' changed to
'monoclinic' according to
/home/saulius/struct/CIF-dictionaries/cif_core.dic dictionary named
'cif_core.dic' version 2.4.2 from
2011-04-26.

'_exptl_absorpt_correction_type' value 'NONE' changed to
'none' according to
/home/saulius/struct/CIF-dictionaries/cif_core.dic dictionary named
'cif_core.dic' version 2.4.2 from 2011-04-26.

Automatic conversion script
Id: cif_fix_values 1891 2012-01-12 08:04:46Z andrius 

The following automatic conversions were performed:

'_refine_ls_weighting_scheme' value 'calc
w=1/[\s^2^(Fo^2^)+(0.0762P)^2^+0.8612P] where P=(Fo^2^+2Fc^2^)/3' was
changed to 'calc'. New tag '_refine_ls_weighting_details' was
created. The value of the new tag was set to
'w=1/[\s^2^(Fo^2^)+(0.0762P)^2^+0.8612P] where P=(Fo^2^+2Fc^2^)/3'.

Automatic conversion script
Id: cif_fix_values 3143 2015-03-26 13:38:13Z robertas 
;
_cod_original_cell_volume 6425.0(24)
_cod_original_sg_symbol_H-M C2
_cod_database_code 7110517

loop_
_symmetry_equiv_pos_as_xyz
'x, y, z'
'-x, y, -z'
'x+1/2, y+1/2, z'
'-x+1/2, y+1/2, -z'

loop_
_atom_site_aniso_label
_atom_site_aniso_U_11
_atom_site_aniso_U_22
_atom_site_aniso_U_33
_atom_site_aniso_U_23
_atom_site_aniso_U_13
_atom_site_aniso_U_12
N2G 0.083(4) 0.071(5) 0.078(4) 0.009(4) 0.037(3) 0.021(3)
O1G 0.073(3) 0.087(4) 0.060(3) -0.019(3) 0.024(2) 0.012(2)
N1G 0.095(3) 0.056(3) 0.094(3) -0.018(2) 0.044(3) -0.009(2)
C2G 0.109(4) 0.088(4) 0.075(3) -0.016(3) 0.051(3) -0.011(3)
C3G 0.097(4) 0.075(4) 0.056(3) 0.004(3) 0.031(3) -0.004(3)
C4G 0.066(3) 0.053(3) 0.053(2) 0.001(2) 0.024(2) -0.003(2)
C5G 0.094(4) 0.053(3) 0.071(3) 0.006(2) 0.043(3) 0.003(3)
C6G 0.134(5) 0.065(4) 0.084(3) 0.006(3) 0.057(3) 0.014(3)
C7G 0.088(4) 0.069(3) 0.070(3) 0.011(3) 0.025(3) 0.018(3)
C8G 0.086(4) 0.063(3) 0.069(3) 0.012(3) 0.031(3) 0.028(3)
C9G 0.124(5) 0.069(4) 0.086(4) 0.003(3) 0.036(3) 0.017(4)
C10G 0.181(8) 0.097(6) 0.094(5) -0.027(4) 0.037(5) 0.027(6)
C11G 0.257(14) 0.132(9) 0.105(6) -0.001(6) 0.088(8) 0.092(9)
C12G 0.221(11) 0.150(9) 0.147(8) 0.065(7) 0.134(8) 0.114(8)
C13G 0.124(5) 0.112(5) 0.112(5) 0.034(4) 0.073(4) 0.053(4)
O1A 0.0347(14) 0.058(2) 0.0385(12) 0.0061(12) 0.0154(11) -0.0007(12)
C2A 0.034(2) 0.056(2) 0.042(2) 0.007(2) 0.016(2) -0.002(2)
O3A 0.0342(13) 0.058(2) 0.0413(12) 0.0012(12) 0.0137(11) -0.0067(12)
C4A 0.033(2) 0.037(2) 0.042(2) 0.002(2) 0.015(2) 0.000(2)
C5A 0.037(2) 0.037(2) 0.038(2) 0.0028(15) 0.017(2) 0.001(2)
C6A 0.035(2) 0.040(2) 0.037(2) 0.000(2) 0.012(2) -0.002(2)
C7A 0.037(2) 0.048(2) 0.038(2) 0.003(2) 0.016(2) 0.001(2)
C8A 0.030(2) 0.047(2) 0.044(2) 0.002(2) 0.012(2) -0.001(2)
C9A 0.045(2) 0.057(3) 0.046(2) -0.001(2) 0.016(2) 0.002(2)
C10A 0.058(3) 0.053(3) 0.070(3) -0.011(2) 0.020(2) 0.005(2)
C11A 0.053(3) 0.047(3) 0.094(4) -0.004(3) 0.013(3) 0.004(2)
C12A 0.066(3) 0.054(3) 0.089(3) 0.024(3) 0.029(3) -0.002(2)
C13A 0.053(3) 0.058(3) 0.058(2) 0.008(2) 0.026(2) 0.000(2)
C14A 0.041(2) 0.048(3) 0.040(2) -0.001(2) 0.012(2) -0.001(2)
C15A 0.049(3) 0.100(4) 0.057(2) -0.021(3) 0.009(2) 0.008(3)
C16A 0.054(3) 0.154(7) 0.065(3) -0.041(4) 0.001(2) 0.001(4)
C17A 0.079(4) 0.105(5) 0.054(2) -0.025(3) 0.011(3) 0.004(3)
C18A 0.083(4) 0.116(5) 0.058(3) -0.030(3) 0.027(3) 0.007(3)
C19A 0.051(2) 0.094(4) 0.051(2) -0.016(2) 0.019(2) 0.000(2)
C20A 0.049(3) 0.046(2) 0.040(2) 0.006(2) 0.020(2) 0.004(2)
C21A 0.053(3) 0.058(3) 0.051(2) 0.010(2) 0.023(2) 0.009(2)
C22A 0.066(3) 0.070(3) 0.063(3) 0.015(2) 0.030(2) 0.023(3)
C23A 0.100(4) 0.056(3) 0.084(3) 0.012(3) 0.054(3) 0.027(3)
C24A 0.097(4) 0.046(3) 0.078(3) -0.004(2) 0.043(3) -0.001(3)
C25A 0.064(3) 0.042(3) 0.057(2) 0.004(2) 0.026(2) 0.000(2)
C26A 0.039(2) 0.055(3) 0.038(2) -0.003(2) 0.013(2) 0.001(2)
C27A 0.063(3) 0.069(3) 0.042(2) 0.002(2) 0.020(2) 0.003(2)
C28A 0.082(4) 0.101(4) 0.046(2) 0.006(3) 0.022(2) 0.007(3)
C29A 0.076(4) 0.123(6) 0.044(3) -0.025(3) 0.011(2) -0.004(4)
C30A 0.078(3) 0.086(4) 0.068(3) -0.028(3) 0.021(3) -0.028(3)
C31A 0.061(3) 0.070(3) 0.051(2) -0.012(2) 0.018(2) -0.018(2)
C32A 0.044(2) 0.061(3) 0.058(2) 0.008(2) 0.023(2) -0.007(2)
C33A 0.103(4) 0.081(4) 0.122(4) 0.021(3) 0.085(4) 0.004(3)
C34A 0.094(4) 0.077(4) 0.098(4) 0.008(3) 0.068(3) 0.011(3)
C35A 0.049(2) 0.062(3) 0.063(2) 0.013(2) 0.029(2) 0.009(2)
O2A 0.0396(14) 0.055(2) 0.0480(14) 0.0060(12) 0.0188(12) -0.0073(13)
O4A 0.0426(14) 0.052(2) 0.0456(12) 0.0010(12) 0.0239(11) -0.0051(12)
O1B 0.0337(13) 0.068(2) 0.0517(14) 0.0173(14) 0.0159(12) 0.0017(13)
C2B 0.036(2) 0.053(2) 0.055(2) 0.008(2) 0.019(2) 0.005(2)
O3B 0.0356(15) 0.058(2) 0.0556(15) -0.0024(13) 0.0171(12) 0.0062(13)
C4B 0.031(2) 0.046(2) 0.048(2) -0.007(2) 0.014(2) -0.005(2)
C5B 0.032(2) 0.039(2) 0.041(2) 0.003(2) 0.013(2) -0.002(2)
C6B 0.035(2) 0.039(2) 0.043(2) 0.001(2) 0.017(2) 0.001(2)
C7B 0.032(2) 0.065(3) 0.042(2) -0.004(2) 0.016(2) -0.003(2)
C8B 0.044(2) 0.043(2) 0.056(2) -0.002(2) 0.031(2) -0.005(2)
C9B 0.070(3) 0.053(3) 0.069(3) -0.013(2) 0.031(2) -0.017(2)
C10B 0.101(4) 0.070(4) 0.088(3) -0.030(3) 0.050(3) -0.032(3)
C11B 0.107(4) 0.046(3) 0.136(5) -0.023(4) 0.087(4) -0.021(3)
C12B 0.084(4) 0.043(3) 0.125(4) 0.015(3) 0.068(4) 0.008(3)
C13B 0.057(3) 0.050(3) 0.082(3) 0.012(2) 0.038(2) 0.004(2)
C14B 0.045(2) 0.037(2) 0.050(2) 0.004(2) 0.021(2) 0.001(2)
C15B 0.061(3) 0.053(3) 0.077(3) -0.014(2) 0.042(2) -0.009(2)
C16B 0.086(3) 0.064(3) 0.100(3) -0.010(3) 0.068(3) -0.010(3)
C17B 0.099(4) 0.070(3) 0.067(3) -0.006(3) 0.052(3) 0.003(3)
C18B 0.078(3) 0.079(4) 0.060(3) -0.020(2) 0.027(2) -0.009(3)
C19B 0.051(2) 0.073(3) 0.050(2) -0.010(2) 0.019(2) -0.011(2)
C20B 0.044(2) 0.058(3) 0.042(2) 0.007(2) 0.021(2) 0.003(2)
C21B 0.044(2) 0.060(3) 0.051(2) -0.001(2) 0.020(2) -0.003(2)
C22B 0.061(3) 0.076(4) 0.076(3) -0.012(3) 0.033(2) -0.019(3)
C23B 0.125(5) 0.062(4) 0.140(5) -0.020(4) 0.084(4) -0.032(4)
C24B 0.126(5) 0.054(3) 0.150(6) -0.008(4) 0.091(5) 0.000(4)
C25B 0.074(3) 0.059(3) 0.094(3) 0.009(3) 0.051(3) 0.010(3)
C26B 0.034(2) 0.121(5) 0.047(2) -0.030(3) 0.017(2) -0.020(3)
C27B 0.080(4) 0.175(7) 0.051(3) -0.018(4) 0.035(2) -0.046(4)
C28B 0.090(5) 0.319(15) 0.059(4) -0.039(7) 0.045(4) -0.069(8)
C29B 0.059(4) 0.420(23) 0.108(6) -0.161(12) 0.038(4) -0.048(8)
C30B 0.065(4) 0.281(14) 0.123(6) -0.131(8) 0.030(4) -0.006(6)
C31B 0.058(3) 0.127(6) 0.089(4) -0.065(4) 0.022(3) -0.010(3)
C32B 0.058(3) 0.069(3) 0.086(3) 0.022(3) 0.024(3) 0.020(2)
C33B 0.078(4) 0.105(5) 0.082(4) 0.034(3) 0.011(3) -0.001(3)
C34B 0.050(3) 0.120(5) 0.059(3) 0.001(3) 0.014(2) -0.019(3)
C35B 0.041(2) 0.065(3) 0.061(2) -0.001(2) 0.022(2) -0.008(2)
O2B 0.0411(14) 0.049(2) 0.0480(13) 0.0086(12) 0.0181(12) 0.0068(13)
O4B 0.0315(14) 0.114(3) 0.0427(13) 0.011(2) 0.0121(11) 0.008(2)

loop_
_atom_site_label
_atom_site_type_symbol
_atom_site_fract_x
_atom_site_fract_y
_atom_site_fract_z
_atom_site_U_iso_or_equiv
_atom_site_thermal_displace_type
_atom_site_occupancy
_atom_site_calc_flag
_atom_site_refinement_flags
N2G N 0.16892(12) 0.1939(6) 0.0396(2) 0.078(2) Uani 0.800(13) d PD
O1G O 0.17683(11) 0.2226(5) 0.0953(2) 0.076(2) Uani 0.800(13) d PD
N2'G N 0.1703(2) 0.1535(14) 0.0717(6) 0.083(10) Uiso 0.200(13) d PD
O1'G O 0.1753(4) 0.2805(13) 0.0516(9) 0.088(9) Uiso 0.200(13) d PD
N1G N 0.15913(9) 0.0443(5) 0.0257(2) 0.0816(12) Uani 1 d D
C2G C 0.1566(2) -0.0779(7) 0.0651(2) 0.088(2) Uani 1 d D
H22G H 0.1285(2) -0.1187(7) 0.0492(2) 0.105 Uiso 1 d R
H21G H 0.1655(2) -0.0365(7) 0.1071(2) 0.105 Uiso 1 d R
C3G C 0.1863(2) -0.2083(7) 0.0687(2) 0.0778(14) Uani 1 d .
H32G H 0.2149(2) -0.1710(7) 0.0916(2) 0.093 Uiso 1 d R
H31G H 0.1836(2) -0.2960(7) 0.0916(2) 0.093 Uiso 1 d R
C4G C 0.17848(15) -0.2599(5) 0.0021(2) 0.0588(11) Uani 1 d .
H4G H 0.15039(15) -0.3024(5) -0.0195(2) 0.071 Uiso 1 d R
C5G C 0.1803(2) -0.1202(6) -0.0359(2) 0.0709(13) Uani 1 d .
H52G H 0.1728(2) -0.1527(6) -0.0787(2) 0.085 Uiso 1 d R
H51G H 0.2088(2) -0.0817(6) -0.0167(2) 0.085 Uiso 1 d R
C6G C 0.1502(2) 0.0098(7) -0.0388(2) 0.092(2) Uani 1 d D
H62G H 0.1550(2) 0.1011(7) -0.0579(2) 0.110 Uiso 1 d R
H61G H 0.1213(2) -0.0221(7) -0.0645(2) 0.110 Uiso 1 d R
C7G C 0.2088(2) -0.3893(7) 0.0058(2) 0.0809(15) Uani 1 d .
H72G H 0.2110(2) -0.4668(7) 0.0364(2) 0.097 Uiso 1 d R
H71G H 0.2363(2) -0.3431(7) 0.0205(2) 0.097 Uiso 1 d R
C8G C 0.1975(2) -0.4594(7) -0.0581(2) 0.0747(14) Uani 1 d .
C9G C 0.1646(2) -0.5665(7) -0.0845(3) 0.098(2) Uani 1 d .
H9G H 0.1509(2) -0.5998(7) -0.0600(3) 0.118 Uiso 1 d R
C10G C 0.1512(3) -0.6262(10) -0.1437(4) 0.135(3) Uani 1 d .
H10G H 0.1280(3) -0.6981(10) -0.1600(4) 0.162 Uiso 1 d R
C11G C 0.1702(5) -0.5864(14) -0.1774(5) 0.164(5) Uani 1 d .
H11G H 0.1588(5) -0.6267(14) -0.2201(5) 0.196 Uiso 1 d R
C12G C 0.2034(4) -0.4819(14) -0.1547(5) 0.154(4) Uani 1 d .
H12G H 0.2174(4) -0.4600(14) -0.1799(5) 0.185 Uiso 1 d R
C13G C 0.2172(2) -0.4177(9) -0.0931(3) 0.109(2) Uani 1 d .
H13G H 0.2403(2) -0.3449(9) -0.0776(3) 0.131 Uiso 1 d R
O1A O 0.11301(7) 0.3305(3) 0.27242(10) 0.0442(6) Uani 1 d .
C2A C 0.06983(11) 0.3346(5) 0.2254(2) 0.0449(9) Uani 1 d .
O3A O 0.07101(7) 0.3100(3) 0.16644(10) 0.0461(6) Uani 1 d .
C4A C 0.11248(10) 0.3447(4) 0.1750(2) 0.0385(8) Uani 1 d .
H4A H 0.12569(10) 0.2490(4) 0.1731(2) 0.046 Uiso 1 d R
C5A C 0.13603(10) 0.4075(4) 0.24471(14) 0.0375(8) Uani 1 d .
H5A H 0.13147(10) 0.5176(4) 0.24426(14) 0.045 Uiso 1 d R
C6A C 0.18358(11) 0.3728(4) 0.2853(2) 0.0389(8) Uani 1 d .
C7A C 0.10826(11) 0.4512(5) 0.1198(2) 0.0416(9) Uani 1 d .
C8A C 0.19298(11) 0.1990(5) 0.2898(2) 0.0419(9) Uani 1 d .
C9A C 0.20675(12) 0.1277(5) 0.2502(2) 0.0517(10) Uani 1 d .
H9A H 0.21042(12) 0.1884(5) 0.2191(2) 0.062 Uiso 1 d R
C10A C 0.21508(14) -0.0305(6) 0.2546(2) 0.0646(12) Uani 1 d .
H10A H 0.22452(14) -0.0770(6) 0.2266(2) 0.078 Uiso 1 d R
C11A C 0.20986(14) -0.1175(6) 0.2978(2) 0.0735(14) Uani 1 d .
H11A H 0.21582(14) -0.2268(6) 0.3003(2) 0.088 Uiso 1 d R
C12A C 0.1964(2) -0.0524(6) 0.3378(3) 0.0724(14) Uani 1 d .
H12A H 0.1923(2) -0.1157(6) 0.3679(3) 0.087 Uiso 1 d R
C13A C 0.18841(13) 0.1060(6) 0.3341(2) 0.0563(11) Uani 1 d .
H13A H 0.17979(13) 0.1533(6) 0.3629(2) 0.068 Uiso 1 d R
C14A C 0.20174(12) 0.4446(5) 0.3525(2) 0.0455(9) Uani 1 d .
C15A C 0.24470(14) 0.4497(7) 0.3885(2) 0.0750(15) Uani 1 d .
H15A H 0.26184(14) 0.4074(7) 0.3708(2) 0.090 Uiso 1 d R
C16A C 0.2638(2) 0.5173(9) 0.4484(2) 0.102(2) Uani 1 d .
H16A H 0.2942(2) 0.5137(9) 0.4722(2) 0.122 Uiso 1 d R
C17A C 0.2400(2) 0.5816(8) 0.4732(2) 0.088(2) Uani 1 d .
H17A H 0.2538(2) 0.6278(8) 0.5150(2) 0.105 Uiso 1 d R
C18A C 0.1972(2) 0.5775(8) 0.4383(2) 0.088(2) Uani 1 d .
H18A H 0.1797(2) 0.6275(8) 0.4538(2) 0.106 Uiso 1 d R
C19A C 0.17799(14) 0.5109(6) 0.3782(2) 0.0669(13) Uani 1 d .
H19A H 0.14766(14) 0.5073(6) 0.3539(2) 0.080 Uiso 1 d R
C20A C 0.08767(12) 0.6053(5) 0.1204(2) 0.0456(9) Uani 1 d .
C21A C 0.04396(13) 0.6215(5) 0.0878(2) 0.0548(11) Uani 1 d .
H21A H 0.02694(13) 0.5353(5) 0.0636(2) 0.066 Uiso 1 d R
C22A C 0.0245(2) 0.7585(6) 0.0900(2) 0.0663(12) Uani 1 d .
H22A H -0.0058(2) 0.7675(6) 0.0666(2) 0.080 Uiso 1 d R
C23A C 0.0487(2) 0.8814(6) 0.1255(2) 0.0755(14) Uani 1 d .
H23A H 0.0351(2) 0.9770(6) 0.1264(2) 0.091 Uiso 1 d R
C24A C 0.0922(2) 0.8680(6) 0.1583(2) 0.0729(13) Uani 1 d .
H24A H 0.1090(2) 0.9527(6) 0.1843(2) 0.088 Uiso 1 d R
C25A C 0.11178(14) 0.7310(5) 0.1557(2) 0.0551(11) Uani 1 d .
H25A H 0.14211(14) 0.7223(5) 0.1777(2) 0.066 Uiso 1 d R
C26A C 0.08554(11) 0.3731(5) 0.0546(2) 0.0462(9) Uani 1 d .
C27A C 0.08297(13) 0.4524(6) 0.0021(2) 0.0600(11) Uani 1 d .
H27A H 0.09430(13) 0.5556(6) 0.0073(2) 0.072 Uiso 1 d R
C28A C 0.0655(2) 0.3857(8) -0.0578(2) 0.080(2) Uani 1 d .
H28A H 0.0631(2) 0.4413(8) -0.0945(2) 0.096 Uiso 1 d R
C29A C 0.0502(2) 0.2368(8) -0.0660(2) 0.088(2) Uani 1 d .
H29A H 0.0389(2) 0.1878(8) -0.1072(2) 0.106 Uiso 1 d R
C30A C 0.0519(2) 0.1566(7) -0.0148(2) 0.083(2) Uani 1 d .
H30A H 0.0411(2) 0.0523(7) -0.0211(2) 0.099 Uiso 1 d R
C31A C 0.06950(14) 0.2241(6) 0.0456(2) 0.0638(12) Uani 1 d .
H31A H 0.06967(14) 0.1680(6) 0.0808(2) 0.077 Uiso 1 d R
C32A C 0.04576(13) 0.2069(5) 0.2389(2) 0.0548(10) Uani 1 d .
H32B H 0.06505(13) 0.1265(5) 0.2639(2) 0.066 Uiso 1 d R
H32A H 0.02467(13) 0.1629(5) 0.1995(2) 0.066 Uiso 1 d R
C33A C 0.0256(2) 0.2805(7) 0.2747(3) 0.089(2) Uani 1 d .
H33B H 0.0358(2) 0.2330(7) 0.3160(3) 0.107 Uiso 1 d R
H33A H -0.0046(2) 0.2685(7) 0.2518(3) 0.107 Uiso 1 d R
C34A C 0.0370(2) 0.4519(7) 0.2816(3) 0.0805(15) Uani 1 d .
H34B H 0.0135(2) 0.5152(7) 0.2766(3) 0.097 Uiso 1 d R
H34A H 0.0607(2) 0.4724(7) 0.3227(3) 0.097 Uiso 1 d R
C35A C 0.04829(13) 0.4829(6) 0.2282(2) 0.0573(11) Uani 1 d .
H35B H 0.02350(13) 0.5044(6) 0.1885(2) 0.069 Uiso 1 d R
H35A H 0.06770(13) 0.5683(6) 0.2387(2) 0.069 Uiso 1 d R
O2A O 0.20534(8) 0.4516(3) 0.25633(12) 0.0483(7) Uani 1 d .
H2OA H 0.18693(8) 0.4835(3) 0.21060(12) 0.058 Uiso 1 d R
O4A O 0.15118(7) 0.4843(3) 0.13127(11) 0.0454(6) Uani 1 d .
H4OA H 0.15967(7) 0.3992(3) 0.11073(11) 0.054 Uiso 1 d R
O1B O -0.12947(7) -0.0294(4) 0.29502(11) 0.0527(7) Uani 1 d .
C2B C -0.16512(11) -0.0248(5) 0.3065(2) 0.0493(9) Uani 1 d .
O3B O -0.14804(7) -0.0176(4) 0.37369(12) 0.0515(7) Uani 1 d .
C4B C -0.10412(11) -0.0566(5) 0.4034(2) 0.0434(9) Uani 1 d .
H4B H -0.08802(11) 0.0367(5) 0.4206(2) 0.052 Uiso 1 d R
C5B C -0.09691(10) -0.1105(5) 0.34749(15) 0.0390(8) Uani 1 d .
H5B H -0.10247(10) -0.2199(5) 0.34115(15) 0.047 Uiso 1 d R
C6B C -0.05424(11) -0.0753(4) 0.3487(2) 0.0393(8) Uani 1 d .
C7B C -0.09418(11) -0.1688(5) 0.4591(2) 0.0468(9) Uani 1 d .
C8B C -0.04267(12) 0.0973(5) 0.3596(2) 0.0446(9) Uani 1 d .
C9B C -0.0095(2) 0.1512(6) 0.4157(2) 0.0647(12) Uani 1 d .
H9B H 0.0066(2) 0.0785(6) 0.4491(2) 0.078 Uiso 1 d R
C10B C 0.0011(2) 0.3052(7) 0.4241(3) 0.084(2) Uani 1 d .
H10B H 0.0239(2) 0.3388(7) 0.4641(3) 0.101 Uiso 1 d R
C11B C -0.0209(2) 0.4108(6) 0.3780(3) 0.084(2) Uani 1 d .
H11B H -0.0125(2) 0.5181(6) 0.3845(3) 0.101 Uiso 1 d R
C12B C -0.0542(2) 0.3606(6) 0.3216(3) 0.0760(15) Uani 1 d .
H12B H -0.0707(2) 0.4347(6) 0.2891(3) 0.091 Uiso 1 d R
C13B C -0.06492(14) 0.2038(5) 0.3121(2) 0.0610(11) Uani 1 d .
H13B H -0.08756(14) 0.1686(5) 0.2722(2) 0.073 Uiso 1 d R
C14B C -0.05330(11) -0.1307(5) 0.2876(2) 0.0448(9) Uani 1 d .
C15B C -0.01680(14) -0.1031(5) 0.2827(2) 0.0593(11) Uani 1 d .
H15B H 0.00656(14) -0.0503(5) 0.3168(2) 0.071 Uiso 1 d R
C16B C -0.0126(2) -0.1545(6) 0.2307(2) 0.0732(13) Uani 1 d .
H16B H 0.0127(2) -0.1323(6) 0.2277(2) 0.088 Uiso 1 d R
C17B C -0.0449(2) -0.2344(6) 0.1821(2) 0.0732(13) Uani 1 d .
H17B H -0.0416(2) -0.2708(6) 0.1464(2) 0.088 Uiso 1 d R
C18B C -0.0809(2) -0.2640(7) 0.1869(2) 0.0745(14) Uani 1 d .
H18B H -0.1039(2) -0.3176(7) 0.1527(2) 0.089 Uiso 1 d R
C19B C -0.08517(13) -0.2132(6) 0.2394(2) 0.0598(11) Uani 1 d .
H19B H -0.11024(13) -0.2371(6) 0.2429(2) 0.072 Uiso 1 d R
C20B C -0.11924(12) -0.3188(5) 0.4368(2) 0.0474(9) Uani 1 d .
C21B C -0.16048(12) -0.3262(5) 0.4278(2) 0.0531(10) Uani 1 d .
H21B H -0.17252(12) -0.2354(5) 0.4365(2) 0.064 Uiso 1 d R
C22B C -0.1836(2) -0.4599(7) 0.4075(2) 0.0705(13) Uani 1 d .
H22B H -0.2122(2) -0.4631(7) 0.4011(2) 0.085 Uiso 1 d R
C23B C -0.1663(2) -0.5909(7) 0.3956(3) 0.101(2) Uani 1 d .
H23B H -0.1820(2) -0.6861(7) 0.3819(3) 0.121 Uiso 1 d R
C24B C -0.1265(2) -0.5847(7) 0.4022(3) 0.100(2) Uani 1 d .
H24B H -0.1146(2) -0.6737(7) 0.3918(3) 0.120 Uiso 1 d R
C25B C -0.1023(2) -0.4494(6) 0.4239(2) 0.0709(13) Uani 1 d .
H25B H -0.0736(2) -0.4476(6) 0.4307(2) 0.085 Uiso 1 d R
C26B C -0.10105(13) -0.0951(8) 0.5127(2) 0.0686(15) Uani 1 d .
C27B C -0.0940(2) -0.1904(10) 0.5644(2) 0.100(2) Uani 1 d .
H27B H -0.0859(2) -0.2962(10) 0.5632(2) 0.120 Uiso 1 d R
C28B C -0.0998(2) -0.1303(18) 0.6147(3) 0.152(5) Uani 1 d .
H28B H -0.0929(2) -0.1972(18) 0.6507(3) 0.182 Uiso 1 d R
C29B C -0.1125(3) 0.0207(22) 0.6125(5) 0.196(8) Uani 1 d .
H29B H -0.1174(3) 0.0556(22) 0.6470(5) 0.235 Uiso 1 d R
C30B C -0.1190(2) 0.1127(15) 0.5625(4) 0.162(5) Uani 1 d .
H30B H -0.1274(2) 0.2179(15) 0.5642(4) 0.194 Uiso 1 d R
C31B C -0.1134(2) 0.0555(9) 0.5117(3) 0.096(2) Uani 1 d .
H31B H -0.1188(2) 0.1218(9) 0.4761(3) 0.116 Uiso 1 d R
C32B C -0.1922(2) 0.1153(6) 0.2736(2) 0.0749(14) Uani 1 d .
H32D H -0.1746(2) 0.2017(6) 0.2756(2) 0.090 Uiso 1 d R
H32C H -0.2091(2) 0.1431(6) 0.2937(2) 0.090 Uiso 1 d R
C33B C -0.2210(2) 0.0647(8) 0.2061(3) 0.099(2) Uani 1 d .
H33D H -0.2499(2) 0.0951(8) 0.1915(3) 0.119 Uiso 1 d R
H33C H -0.2112(2) 0.1108(8) 0.1785(3) 0.119 Uiso 1 d R
C34B C -0.2176(2) -0.1108(8) 0.2044(2) 0.081(2) Uani 1 d .
H34D H -0.2452(2) -0.1573(8) 0.1827(2) 0.097 Uiso 1 d R
H34C H -0.2014(2) -0.1417(8) 0.1834(2) 0.097 Uiso 1 d R
C35B C -0.19426(12) -0.1605(6) 0.2748(2) 0.0564(10) Uani 1 d .
H35D H -0.17824(12) -0.2544(6) 0.2812(2) 0.068 Uiso 1 d R
H35C H -0.21406(12) -0.1744(6) 0.2912(2) 0.068 Uiso 1 d R
O2B O -0.02344(7) -0.1689(3) 0.39943(11) 0.0472(6) Uani 1 d .
H2OB H -0.03335(7) -0.1639(3) 0.44064(11) 0.057 Uiso 1 d R
O4B O -0.04972(7) -0.2015(4) 0.48580(11) 0.0648(9) Uani 1 d .
H4OB H -0.03825(7) -0.2371(4) 0.51908(11) 0.078 Uiso 1 d R

loop_
_atom_type_symbol
_atom_type_description
_atom_type_scat_dispersion_real
_atom_type_scat_dispersion_imag
_atom_type_scat_source
C C 0.0181 0.0091 'International Tables Vol C Tables 4.2.6.8 and 6.1.1.4'
H H 0.0000 0.0000 'International Tables Vol C Tables 4.2.6.8 and 6.1.1.4'
N N 0.0311 0.0180 'International Tables Vol C Tables 4.2.6.8 and 6.1.1.4'
O O 0.0492 0.0322 'International Tables Vol C Tables 4.2.6.8 and 6.1.1.4'

loop_
_geom_angle_atom_site_label_1
_geom_angle_atom_site_label_2
_geom_angle_atom_site_label_3
_geom_angle
O1G N2G N1G 111.1(5)
O1'G N2'G N1G 110.3(9)
N2G N1G C2G 129.4(4)
N2'G N1G C2G 94.1(8)
N2G N1G C6G 111.4(4)
N2'G N1G C6G 146.7(8)
C2G N1G C6G 119.2(4)
N1G C2G C3G 109.0(4)
N1G C2G H22G 112.7(2)
C3G C2G H22G 109.1(3)
N1G C2G H21G 108.0(3)
C3G C2G H21G 109.4(3)
H22G C2G H21G 108.5
C2G C3G C4G 111.7(4)
C2G C3G H32G 108.3(3)
C4G C3G H32G 108.0(3)
C2G C3G H31G 111.2(3)
C4G C3G H31G 109.5(3)
H32G C3G H31G 107.9
C5G C4G C7G 112.6(4)
C5G C4G C3G 110.0(4)
C7G C4G C3G 111.7(4)
C5G C4G H4G 108.0(3)
C7G C4G H4G 106.8(3)
C3G C4G H4G 107.4(3)
C4G C5G C6G 112.4(4)
C4G C5G H52G 109.0(2)
C6G C5G H52G 108.8(3)
C4G C5G H51G 108.8(3)
C6G C5G H51G 109.7(3)
H52G C5G H51G 108.0
N1G C6G C5G 107.6(4)
N1G C6G H62G 109.3(3)
C5G C6G H62G 110.1(3)
N1G C6G H61G 111.6(2)
C5G C6G H61G 110.1(3)
H62G C6G H61G 108.2
C8G C7G C4G 112.7(4)
C8G C7G H72G 111.7(3)
C4G C7G H72G 110.8(3)
C8G C7G H71G 106.2(3)
C4G C7G H71G 107.3(3)
H72G C7G H71G 107.9
C13G C8G C9G 118.0(6)
C13G C8G C7G 122.4(6)
C9G C8G C7G 119.6(5)
C10G C9G C8G 122.1(8)
C10G C9G H9G 118.8(6)
C8G C9G H9G 119.1(4)
C11G C10G C9G 120.0(10)
C11G C10G H10G 121.4(7)
C9G C10G H10G 118.6(6)
C10G C11G C12G 121.9(10)
C10G C11G H11G 117.4(7)
C12G C11G H11G 120.5(7)
C11G C12G C13G 118.4(9)
C11G C12G H12G 119.3(7)
C13G C12G H12G 122.1(6)
C8G C13G C12G 119.6(8)
C8G C13G H13G 122.4(4)
C12G C13G H13G 118.0(6)
C2A O1A C5A 106.1(2)
O1A C2A O3A 104.0(3)
O1A C2A C35A 112.2(3)
O3A C2A C35A 114.6(3)
O1A C2A C32A 109.4(3)
O3A C2A C32A 112.1(3)
C35A C2A C32A 104.6(3)
C4A O3A C2A 109.4(2)
O3A C4A C7A 108.7(3)
O3A C4A C5A 103.4(2)
C7A C4A C5A 118.7(3)
O3A C4A H4A 108.3(2)
C7A C4A H4A 109.0(2)
C5A C4A H4A 108.3(2)
O1A C5A C6A 109.1(3)
O1A C5A C4A 100.6(3)
C6A C5A C4A 119.0(3)
O1A C5A H5A 109.3(2)
C6A C5A H5A 109.3(2)
C4A C5A H5A 109.1(2)
O2A C6A C8A 110.3(3)
O2A C6A C14A 104.2(3)
C8A C6A C14A 110.5(3)
O2A C6A C5A 107.4(3)
C8A C6A C5A 112.1(3)
C14A C6A C5A 112.0(3)
O4A C7A C20A 107.4(3)
O4A C7A C26A 106.9(3)
C20A C7A C26A 111.3(3)
O4A C7A C4A 106.4(3)
C20A C7A C4A 111.5(3)
C26A C7A C4A 113.0(3)
C9A C8A C13A 117.3(4)
C9A C8A C6A 121.5(3)
C13A C8A C6A 121.2(4)
C10A C9A C8A 121.0(4)
C10A C9A H9A 119.3(3)
C8A C9A H9A 119.6(2)
C11A C10A C9A 120.0(5)
C11A C10A H10A 120.7(3)
C9A C10A H10A 119.3(3)
C10A C11A C12A 121.1(5)
C10A C11A H11A 119.1(3)
C12A C11A H11A 119.9(3)
C11A C12A C13A 119.2(5)
C11A C12A H12A 120.4(3)
C13A C12A H12A 120.4(3)
C12A C13A C8A 121.4(5)
C12A C13A H13A 119.8(3)
C8A C13A H13A 118.8(3)
C15A C14A C19A 117.2(4)
C15A C14A C6A 117.7(4)
C19A C14A C6A 125.0(3)
C14A C15A C16A 121.6(5)
C14A C15A H15A 118.5(2)
C16A C15A H15A 119.8(3)
C17A C16A C15A 120.5(5)
C17A C16A H16A 121.7(3)
C15A C16A H16A 117.8(3)
C18A C17A C16A 118.9(5)
C18A C17A H17A 121.8(3)
C16A C17A H17A 119.3(3)
C17A C18A C19A 120.9(5)
C17A C18A H18A 120.4(3)
C19A C18A H18A 118.6(3)
C14A C19A C18A 120.9(4)
C14A C19A H19A 118.5(2)
C18A C19A H19A 120.6(3)
C21A C20A C25A 118.3(4)
C21A C20A C7A 120.4(4)
C25A C20A C7A 121.2(3)
C22A C21A C20A 121.3(5)
C22A C21A H21A 119.5(3)
C20A C21A H21A 119.2(3)
C23A C22A C21A 119.7(4)
C23A C22A H22A 120.4(3)
C21A C22A H22A 119.9(3)
C22A C23A C24A 120.0(5)
C22A C23A H23A 119.5(3)
C24A C23A H23A 120.4(3)
C23A C24A C25A 120.3(5)
C23A C24A H24A 119.7(3)
C25A C24A H24A 119.9(3)
C24A C25A C20A 120.4(4)
C24A C25A H25A 120.4(3)
C20A C25A H25A 119.2(2)
C31A C26A C27A 118.2(4)
C31A C26A C7A 123.5(4)
C27A C26A C7A 118.2(4)
C28A C27A C26A 121.7(5)
C28A C27A H27A 118.5(3)
C26A C27A H27A 119.8(2)
C29A C28A C27A 119.6(5)
C29A C28A H28A 118.6(3)
C27A C28A H28A 121.8(3)
C28A C29A C30A 119.7(5)
C28A C29A H29A 120.3(3)
C30A C29A H29A 120.1(3)
C29A C30A C31A 120.7(6)
C29A C30A H30A 118.8(3)
C31A C30A H30A 120.5(3)
C26A C31A C30A 120.1(5)
C26A C31A H31A 120.0(2)
C30A C31A H31A 119.8(3)
C33A C32A C2A 106.5(4)
C33A C32A H32B 110.9(3)
C2A C32A H32B 109.7(2)
C33A C32A H32A 110.6(3)
C2A C32A H32A 110.3(2)
H32B C32A H32A 108.9
C32A C33A C34A 107.4(4)
C32A C33A H33B 110.2(3)
C34A C33A H33B 110.5(3)
C32A C33A H33A 110.5(3)
C34A C33A H33A 109.8(3)
H33B C33A H33A 108.5
C33A C34A C35A 104.1(4)
C33A C34A H34B 111.3(3)
C35A C34A H34B 110.8(3)
C33A C34A H34A 110.6(4)
C35A C34A H34A 111.1(3)
H34B C34A H34A 108.9
C2A C35A C34A 103.2(4)
C2A C35A H35B 112.1(2)
C34A C35A H35B 111.4(3)
C2A C35A H35A 109.7(2)
C34A C35A H35A 111.2(3)
H35B C35A H35A 109.2
C6A O2A H2OA 114.7(2)
C7A O4A H4OA 107.3(2)
C2B O1B C5B 106.6(3)
O3B C2B O1B 105.3(3)
O3B C2B C35B 115.3(3)
O1B C2B C35B 110.7(3)
O3B C2B C32B 112.3(4)
O1B C2B C32B 109.6(4)
C35B C2B C32B 103.6(3)
C2B O3B C4B 109.9(3)
O3B C4B C5B 103.7(3)
O3B C4B C7B 109.3(3)
C5B C4B C7B 119.0(3)
O3B C4B H4B 108.3(2)
C5B C4B H4B 107.9(2)
C7B C4B H4B 108.2(2)
O1B C5B C4B 101.9(3)
O1B C5B C6B 108.5(3)
C4B C5B C6B 119.3(3)
O1B C5B H5B 108.7(2)
C4B C5B H5B 109.0(2)
C6B C5B H5B 109.0(2)
O2B C6B C8B 111.3(3)
O2B C6B C14B 105.4(3)
C8B C6B C14B 109.7(3)
O2B C6B C5B 105.6(3)
C8B C6B C5B 112.4(3)
C14B C6B C5B 112.2(3)
O4B C7B C20B 109.7(3)
O4B C7B C4B 105.3(3)
C20B C7B C4B 112.1(3)
O4B C7B C26B 106.7(3)
C20B C7B C26B 109.9(3)
C4B C7B C26B 112.8(4)
C13B C8B C9B 117.9(4)
C13B C8B C6B 120.1(4)
C9B C8B C6B 122.0(4)
C10B C9B C8B 121.3(5)
C10B C9B H9B 119.5(4)
C8B C9B H9B 119.1(3)
C11B C10B C9B 121.1(5)
C11B C10B H10B 119.8(3)
C9B C10B H10B 119.0(4)
C10B C11B C12B 118.9(5)
C10B C11B H11B 119.9(3)
C12B C11B H11B 121.2(3)
C11B C12B C13B 120.5(5)
C11B C12B H12B 119.7(3)
C13B C12B H12B 119.7(3)
C8B C13B C12B 120.2(5)
C8B C13B H13B 119.4(3)
C12B C13B H13B 120.4(3)
C19B C14B C15B 117.7(4)
C19B C14B C6B 124.6(3)
C15B C14B C6B 117.6(3)
C16B C15B C14B 121.4(4)
C16B C15B H15B 119.0(3)
C14B C15B H15B 119.6(2)
C17B C16B C15B 120.4(4)
C17B C16B H16B 119.4(3)
C15B C16B H16B 120.1(3)
C18B C17B C16B 118.7(4)
C18B C17B H17B 121.5(3)
C16B C17B H17B 119.8(3)
C17B C18B C19B 121.1(5)
C17B C18B H18B 119.4(3)
C19B C18B H18B 119.5(3)
C14B C19B C18B 120.6(4)
C14B C19B H19B 118.8(2)
C18B C19B H19B 120.6(3)
C25B C20B C21B 118.3(4)
C25B C20B C7B 121.5(3)
C21B C20B C7B 120.2(4)
C22B C21B C20B 121.0(4)
C22B C21B H21B 120.3(3)
C20B C21B H21B 118.7(3)
C21B C22B C23B 120.5(4)
C21B C22B H22B 120.2(3)
C23B C22B H22B 119.4(3)
C24B C23B C22B 119.4(5)
C24B C23B H23B 119.3(4)
C22B C23B H23B 121.3(3)
C23B C24B C25B 120.6(5)
C23B C24B H24B 120.1(4)
C25B C24B H24B 119.3(3)
C20B C25B C24B 120.1(5)
C20B C25B H25B 119.8(3)
C24B C25B H25B 120.1(3)
C31B C26B C27B 119.8(5)
C31B C26B C7B 123.5(5)
C27B C26B C7B 116.7(6)
C26B C27B C28B 119.4(9)
C26B C27B H27B 117.7(4)
C28B C27B H27B 122.9(7)
C29B C28B C27B 119.8(10)
C29B C28B H28B 123.1(7)
C27B C28B H28B 117.1(7)
C30B C29B C28B 120.5(8)
C30B C29B H29B 122.4(7)
C28B C29B H29B 117.0(7)
C29B C30B C31B 120.8(11)
C29B C30B H30B 116.6(7)
C31B C30B H30B 122.7(7)
C26B C31B C30B 119.6(8)
C26B C31B H31B 120.7(3)
C30B C31B H31B 119.7(7)
C33B C32B C2B 105.7(5)
C33B C32B H32D 112.6(3)
C2B C32B H32D 110.3(3)
C33B C32B H32C 108.8(3)
C2B C32B H32C 110.0(3)
H32D C32B H32C 109.3
C32B C33B C34B 107.0(5)
C32B C33B H33D 112.9(3)
C34B C33B H33D 110.3(3)
C32B C33B H33C 108.5(3)
C34B C33B H33C 109.6(4)
H33D C33B H33C 108.5
C33B C34B C35B 105.0(5)
C33B C34B H34D 110.8(3)
C35B C34B H34D 111.4(2)
C33B C34B H34C 111.4(4)
C35B C34B H34C 109.3(3)
H34D C34B H34C 108.9
C2B C35B C34B 102.8(4)
C2B C35B H35D 110.6(2)
C34B C35B H35D 112.7(3)
C2B C35B H35C 111.2(2)
C34B C35B H35C 110.1(2)
H35D C35B H35C 109.3
C6B O2B H2OB 105.1(2)
C7B O4B H2OB 111.7(2)
C7B O4B H4OB 118.9(2)
H2OB O4B H4OB 129.34(13)

loop_
_geom_bond_atom_site_label_1
_geom_bond_atom_site_label_2
_geom_bond_distance
N2G O1G 1.234(5)
N2G N1G 1.335(5)
N2'G O1'G 1.237(7)
N2'G N1G 1.350(7)
N1G C2G 1.435(7)
N1G C6G 1.437(7)
C2G C3G 1.517(8)
C2G H22G 0.96
C2G H21G 0.96
C3G C4G 1.533(6)
C3G H32G 0.96
C3G H31G 0.96
C4G C5G 1.521(6)
C4G C7G 1.527(7)
C4G H4G 0.96
C5G C6G 1.530(7)
C5G H52G 0.96
C5G H51G 0.96
C6G H62G 0.96
C6G H61G 0.96
C7G C8G 1.497(7)
C7G H72G 0.96
C7G H71G 0.96
C8G C13G 1.363(8)
C8G C9G 1.391(8)
C9G C10G 1.351(9)
C9G H9G 0.96
C10G C11G 1.309(14)
C10G H10G 0.96
C11G C12G 1.381(14)
C11G H11G 0.96
C12G C13G 1.414(12)
C12G H12G 0.96
C13G H13G 0.96
O1A C2A 1.417(4)
O1A C5A 1.432(4)
C2A O3A 1.432(4)
C2A C35A 1.507(6)
C2A C32A 1.518(6)
O3A C4A 1.430(4)
C4A C7A 1.544(5)
C4A C5A 1.556(5)
C4A H4A 0.96
C5A C6A 1.539(5)
C5A H5A 0.96
C6A O2A 1.426(4)
C6A C8A 1.525(6)
C6A C14A 1.538(5)
C7A O4A 1.455(4)
C7A C20A 1.520(6)
C7A C26A 1.522(5)
C8A C9A 1.388(5)
C8A C13A 1.388(5)
C9A C10A 1.387(7)
C9A H9A 0.96
C10A C11A 1.349(7)
C10A H10A 0.96
C11A C12A 1.366(7)
C11A H11A 0.96
C12A C13A 1.387(7)
C12A H12A 0.96
C13A H13A 0.96
C14A C15A 1.363(6)
C14A C19A 1.378(6)
C15A C16A 1.381(6)
C15A H15A 0.96
C16A C17A 1.357(7)
C16A H16A 0.96
C17A C18A 1.354(8)
C17A H17A 0.96
C18A C19A 1.381(6)
C18A H18A 0.96
C19A H19A 0.96
C20A C21A 1.387(6)
C20A C25A 1.391(6)
C21A C22A 1.383(6)
C21A H21A 0.96
C22A C23A 1.375(7)
C22A H22A 0.96
C23A C24A 1.380(7)
C23A H23A 0.96
C24A C25A 1.386(7)
C24A H24A 0.96
C25A H25A 0.96
C26A C31A 1.380(6)
C26A C27A 1.381(5)
C27A C28A 1.379(6)
C27A H27A 0.96
C28A C29A 1.370(9)
C28A H28A 0.96
C29A C30A 1.372(8)
C29A H29A 0.96
C30A C31A 1.390(6)
C30A H30A 0.96
C31A H31A 0.96
C32A C33A 1.486(7)
C32A H32B 0.96
C32A H32A 0.96
C33A C34A 1.518(8)
C33A H33B 0.96
C33A H33A 0.96
C34A C35A 1.519(6)
C34A H34B 0.96
C34A H34A 0.96
C35A H35B 0.96
C35A H35A 0.96
O2A H2OA 1.01
O4A H4OA 1.00
O1B C2B 1.422(4)
O1B C5B 1.424(4)
C2B O3B 1.411(4)
C2B C35B 1.510(6)
C2B C32B 1.513(6)
O3B C4B 1.426(4)
C4B C5B 1.533(5)
C4B C7B 1.535(5)
C4B H4B 0.96
C5B C6B 1.541(5)
C5B H5B 0.96
C6B O2B 1.436(4)
C6B C8B 1.531(6)
C6B C14B 1.537(5)
C7B O4B 1.435(4)
C7B C20B 1.517(6)
C7B C26B 1.538(6)
C8B C13B 1.378(6)
C8B C9B 1.381(6)
C9B C10B 1.367(8)
C9B H9B 0.96
C10B C11B 1.352(8)
C10B H10B 0.96
C11B C12B 1.378(8)
C11B H11B 0.96
C12B C13B 1.391(7)
C12B H12B 0.96
C13B H13B 0.96
C14B C19B 1.373(5)
C14B C15B 1.383(5)
C15B C16B 1.380(6)
C15B H15B 0.96
C16B C17B 1.372(7)
C16B H16B 0.96
C17B C18B 1.363(7)
C17B H17B 0.96
C18B C19B 1.392(6)
C18B H18B 0.96
C19B H19B 0.96
C20B C25B 1.376(6)
C20B C21B 1.388(5)
C21B C22B 1.365(7)
C21B H21B 0.96
C22B C23B 1.376(8)
C22B H22B 0.96
C23B C24B 1.357(9)
C23B H23B 0.96
C24B C25B 1.397(8)
C24B H24B 0.96
C25B H25B 0.96
C26B C31B 1.366(9)
C26B C27B 1.393(8)
C27B C28B 1.399(11)
C27B H27B 0.96
C28B C29B 1.37(2)
C28B H28B 0.96
C29B C30B 1.35(2)
C29B H29B 0.96
C30B C31B 1.398(9)
C30B H30B 0.96
C31B H31B 0.96
C32B C33B 1.502(8)
C32B H32D 0.96
C32B H32C 0.96
C33B C34B 1.517(9)
C33B H33D 0.96
C33B H33C 0.96
C34B C35B 1.533(6)
C34B H34D 0.96
C34B H34C 0.96
C35B H35D 0.96
C35B H35C 0.96
O2B H2OB 1.18
O4B H4OB 0.76

loop_
_geom_torsion_atom_site_label_1
_geom_torsion_atom_site_label_2
_geom_torsion_atom_site_label_3
_geom_torsion_atom_site_label_4
_geom_torsion
O1G N2G N1G C2G 0.5(3)
O1G N2G N1G C6G -179.5(2)
O1'G N2'G N1G C2G 179.9(3)
O1'G N2'G N1G C6G 0.2(5)
N2G N1G C2G C3G -123.0(4)
N2'G N1G C2G C3G -122.8(5)
C6G N1G C2G C3G 57.0(4)
N1G C2G C3G C4G -52.1(6)
C2G C3G C4G C5G 53.2(6)
C2G C3G C4G C7G 179.0(4)
C7G C4G C5G C6G -179.3(4)
C3G C4G C5G C6G -54.0(6)
N2G N1G C6G C5G 123.3(4)
N2'G N1G C6G C5G 122.9(7)
C2G N1G C6G C5G -56.7(4)
C4G C5G C6G N1G 53.0(6)
C5G C4G C7G C8G -64.9(6)
C3G C4G C7G C8G 170.7(5)
C4G C7G C8G C13G 98.9(6)
C4G C7G C8G C9G -78.4(6)
C13G C8G C9G C10G -1.6(9)
C7G C8G C9G C10G 175.8(6)
C8G C9G C10G C11G 1.7(11)
C9G C10G C11G C12G -1.1(14)
C10G C11G C12G C13G 0.4(14)
C9G C8G C13G C12G 0.9(8)
C7G C8G C13G C12G -176.5(5)
C11G C12G C13G C8G -0.3(11)
C5A O1A C2A O3A 38.4(4)
C5A O1A C2A C35A -86.0(3)
C5A O1A C2A C32A 158.3(3)
O1A C2A O3A C4A -19.7(4)
C35A C2A O3A C4A 103.1(4)
C32A C2A O3A C4A -137.8(3)
C2A O3A C4A C7A -131.7(3)
C2A O3A C4A C5A -4.7(4)
C2A O1A C5A C6A -166.0(3)
C2A O1A C5A C4A -40.1(3)
O3A C4A C5A O1A 26.8(3)
C7A C4A C5A O1A 147.2(3)
O3A C4A C5A C6A 145.7(3)
C7A C4A C5A C6A -93.9(4)
O1A C5A C6A O2A -179.9(3)
C4A C5A C6A O2A 65.7(4)
O1A C5A C6A C8A 58.8(4)
C4A C5A C6A C8A -55.6(4)
O1A C5A C6A C14A -66.0(4)
C4A C5A C6A C14A 179.6(3)
O3A C4A C7A O4A 179.3(3)
C5A C4A C7A O4A 61.6(4)
O3A C4A C7A C20A 62.5(4)
C5A C4A C7A C20A -55.2(4)
O3A C4A C7A C26A -63.8(4)
C5A C4A C7A C26A 178.5(3)
O2A C6A C8A C9A -22.0(5)
C14A C6A C8A C9A -136.7(4)
C5A C6A C8A C9A 97.6(4)
O2A C6A C8A C13A 157.5(3)
C14A C6A C8A C13A 42.8(5)
C5A C6A C8A C13A -82.9(4)
C13A C8A C9A C10A 0.7(6)
C6A C8A C9A C10A -179.8(4)
C8A C9A C10A C11A 0.0(7)
C9A C10A C11A C12A 0.0(7)
C10A C11A C12A C13A -0.6(7)
C11A C12A C13A C8A 1.3(7)
C9A C8A C13A C12A -1.3(6)
C6A C8A C13A C12A 179.2(4)
O2A C6A C14A C15A -51.2(5)
C8A C6A C14A C15A 67.3(5)
C5A C6A C14A C15A -167.0(4)
O2A C6A C14A C19A 125.5(4)
C8A C6A C14A C19A -116.0(5)
C5A C6A C14A C19A 9.8(6)
C19A C14A C15A C16A 0.5(8)
C6A C14A C15A C16A 177.5(5)
C14A C15A C16A C17A -0.2(10)
C15A C16A C17A C18A 0.3(11)
C16A C17A C18A C19A -0.7(10)
C15A C14A C19A C18A -0.9(8)
C6A C14A C19A C18A -177.7(5)
C17A C18A C19A C14A 1.0(10)
O4A C7A C20A C21A 155.0(3)
C26A C7A C20A C21A 38.4(4)
C4A C7A C20A C21A -88.8(4)
O4A C7A C20A C25A -27.9(4)
C26A C7A C20A C25A -144.6(3)
C4A C7A C20A C25A 88.3(4)
C25A C20A C21A C22A 0.0(6)
C7A C20A C21A C22A 177.1(3)
C20A C21A C22A C23A -0.5(6)
C21A C22A C23A C24A 0.5(7)
C22A C23A C24A C25A -0.1(7)
C23A C24A C25A C20A -0.4(7)
C21A C20A C25A C24A 0.5(6)
C7A C20A C25A C24A -176.6(3)
O4A C7A C26A C31A 118.1(4)
C20A C7A C26A C31A -124.9(4)
C4A C7A C26A C31A 1.5(5)
O4A C7A C26A C27A -58.0(4)
C20A C7A C26A C27A 59.0(4)
C4A C7A C26A C27A -174.7(3)
C31A C26A C27A C28A -0.8(6)
C7A C26A C27A C28A 175.6(4)
C26A C27A C28A C29A -0.1(8)
C27A C28A C29A C30A 1.0(9)
C28A C29A C30A C31A -0.8(9)
C27A C26A C31A C30A 0.9(6)
C7A C26A C31A C30A -175.2(4)
C29A C30A C31A C26A -0.1(8)
O1A C2A C32A C33A 96.9(4)
O3A C2A C32A C33A -148.2(4)
C35A C2A C32A C33A -23.4(4)
C2A C32A C33A C34A 0.9(6)
C32A C33A C34A C35A 21.7(6)
O1A C2A C35A C34A -81.9(4)
O3A C2A C35A C34A 159.7(3)
C32A C2A C35A C34A 36.6(4)
C33A C34A C35A C2A -35.8(5)
C5B O1B C2B O3B 32.4(4)
C5B O1B C2B C35B -92.9(3)
C5B O1B C2B C32B 153.5(3)
O1B C2B O3B C4B -14.5(4)
C35B C2B O3B C4B 107.9(4)
C32B C2B O3B C4B -133.8(4)
C2B O3B C4B C5B -7.4(4)
C2B O3B C4B C7B -135.2(3)
C2B O1B C5B C4B -35.9(4)
C2B O1B C5B C6B -162.6(3)
O3B C4B C5B O1B 26.1(3)
C7B C4B C5B O1B 147.6(3)
O3B C4B C5B C6B 145.4(3)
C7B C4B C5B C6B -93.1(4)
O1B C5B C6B O2B -175.9(3)
C4B C5B C6B O2B 68.3(4)
O1B C5B C6B C8B 62.6(4)
C4B C5B C6B C8B -53.2(4)
O1B C5B C6B C14B -61.5(4)
C4B C5B C6B C14B -177.3(3)
O3B C4B C7B O4B 179.9(3)
C5B C4B C7B O4B 61.2(4)
O3B C4B C7B C20B 60.7(4)
C5B C4B C7B C20B -58.0(4)
O3B C4B C7B C26B -64.0(4)
C5B C4B C7B C26B 177.3(3)
O2B C6B C8B C13B 171.0(3)
C14B C6B C8B C13B 54.7(4)
C5B C6B C8B C13B -70.8(4)
O2B C6B C8B C9B -7.5(5)
C14B C6B C8B C9B -123.7(4)
C5B C6B C8B C9B 110.7(4)
C13B C8B C9B C10B -0.1(7)
C6B C8B C9B C10B 178.4(4)
C8B C9B C10B C11B 0.9(8)
C9B C10B C11B C12B -0.7(8)
C10B C11B C12B C13B -0.2(7)
C9B C8B C13B C12B -0.8(6)
C6B C8B C13B C12B -179.3(4)
C11B C12B C13B C8B 1.0(7)
O2B C6B C14B C19B 109.6(4)
C8B C6B C14B C19B -130.5(4)
C5B C6B C14B C19B -4.9(5)
O2B C6B C14B C15B -66.6(4)
C8B C6B C14B C15B 53.3(5)
C5B C6B C14B C15B 178.9(4)
C19B C14B C15B C16B 0.9(7)
C6B C14B C15B C16B 177.3(4)
C14B C15B C16B C17B 0.3(8)
C15B C16B C17B C18B -1.1(8)
C16B C17B C18B C19B 0.8(8)
C15B C14B C19B C18B -1.2(7)
C6B C14B C19B C18B -177.4(4)
C17B C18B C19B C14B 0.4(8)
O4B C7B C20B C25B -21.1(5)
C4B C7B C20B C25B 95.5(4)
C26B C7B C20B C25B -138.2(4)
O4B C7B C20B C21B 160.1(3)
C4B C7B C20B C21B -83.3(4)
C26B C7B C20B C21B 43.0(5)
C25B C20B C21B C22B 0.8(6)
C7B C20B C21B C22B 179.7(4)
C20B C21B C22B C23B 0.1(7)
C21B C22B C23B C24B -2.1(9)
C22B C23B C24B C25B 3.1(10)
C21B C20B C25B C24B 0.2(7)
C7B C20B C25B C24B -178.7(4)
C23B C24B C25B C20B -2.2(9)
O4B C7B C26B C31B 113.3(5)
C20B C7B C26B C31B -127.8(5)
C4B C7B C26B C31B -1.9(5)
O4B C7B C26B C27B -66.7(5)
C20B C7B C26B C27B 52.2(5)
C4B C7B C26B C27B 178.1(4)
C31B C26B C27B C28B 0.0(7)
C7B C26B C27B C28B -179.9(5)
C26B C27B C28B C29B 0.4(10)
C27B C28B C29B C30B -0.8(13)
C28B C29B C30B C31B 0.6(13)
C27B C26B C31B C30B -0.2(7)
C7B C26B C31B C30B 179.8(4)
C29B C30B C31B C26B -0.1(10)
O3B C2B C32B C33B -158.0(4)
O1B C2B C32B C33B 85.3(5)
C35B C2B C32B C33B -32.9(5)
C2B C32B C33B C34B 12.5(6)
C32B C33B C34B C35B 12.3(7)
O3B C2B C35B C34B 163.2(3)
O1B C2B C35B C34B -77.4(4)
C32B C2B C35B C34B 40.0(4)
C33B C34B C35B C2B -32.3(5)
